data_2311817
loop_
_publ_author_name
'Ton, Quoc Cuong'
'Bolte, Michael'
'Egert, Ernst'

_publ_section_title
;
 Structural similarities among eight benzoylhydrazones.
;
_journal_coeditor_code EG3169
_journal_issue 'Pt 9'
_journal_name_full 'Acta crystallographica. Section C, Structural chemistry'
_journal_page_first 912
_journal_page_last 919
_journal_paper_doi 10.1107/S2053229614018658
_journal_volume 70
_journal_year 2014
_chemical_formula_iupac 'C20 H16 N2 O'
_chemical_formula_moiety 'C20 H16 N2 O'
_chemical_formula_sum 'C20 H16 N2 O'
_chemical_formula_weight 300.35
_chemical_name_systematic
;
1-Benzoyl-2-(1-phenylbenzylidene)hydrazone
;
_space_group_IT_number 14
_space_group_name_Hall '-P 2yn'
_space_group_name_H-M_alt 'P 1 21/n 1'
_symmetry_cell_setting monoclinic
_symmetry_space_group_name_H-M 'P 1 21/n 1'
_atom_sites_solution_hydrogens geom
_atom_sites_solution_primary direct
_atom_sites_solution_secondary difmap
_audit_creation_method SHELXL97
_cell_angle_alpha 90.00
_cell_angle_beta 102.079(6)
_cell_angle_gamma 90.00
_cell_formula_units_Z 8
_cell_length_a 16.8630(10)
_cell_length_b 10.1678(8)
_cell_length_c 18.694(2)
_cell_measurement_temperature 173(2)
_cell_volume 3134.3(5)
_computing_cell_refinement 'X-AREA (Stoe & Cie, 2001)'
_computing_data_collection 'X-AREA (Stoe & Cie, 2001)'
_computing_data_reduction 'X-AREA (Stoe & Cie, 2001)'
_computing_molecular_graphics
;
Mercury (Macrae <i>et al.</i>, 2008) and XP in SHELXTL-Plus (Sheldrick,
2008)
;
_computing_publication_material 'publCIF (Westrip, 2010)'
_computing_structure_refinement 'SHELXL97 (Sheldrick, 2008)'
_computing_structure_solution 'SHELXS97 (Sheldrick, 2008)'
_diffrn_ambient_temperature 173(2)
_diffrn_measured_fraction_theta_full 0.988
_diffrn_measured_fraction_theta_max 0.988
_diffrn_measurement_device_type 'Stoe IPDS II two-circle'
_diffrn_measurement_method \f
_diffrn_radiation_monochromator graphite
_diffrn_radiation_source 'fine-focus sealed tube'
_diffrn_radiation_type MoK\a
_diffrn_radiation_wavelength 0.71073
_diffrn_reflns_av_R_equivalents 0.1038
_diffrn_reflns_av_sigmaI/netI 0.0640
_diffrn_reflns_limit_h_max 20
_diffrn_reflns_limit_h_min -20
_diffrn_reflns_limit_k_max 12
_diffrn_reflns_limit_k_min -12
_diffrn_reflns_limit_l_max 22
_diffrn_reflns_limit_l_min -22
_diffrn_reflns_number 42459
_diffrn_reflns_theta_full 25.88
_diffrn_reflns_theta_max 25.88
_diffrn_reflns_theta_min 3.66
_exptl_absorpt_coefficient_mu 0.080
_exptl_absorpt_correction_type none
_exptl_crystal_colour colourless
_exptl_crystal_density_diffrn 1.273
_exptl_crystal_density_method 'not measured'
_exptl_crystal_description block
_exptl_crystal_F_000 1264
_exptl_crystal_size_max 0.40
_exptl_crystal_size_mid 0.40
_exptl_crystal_size_min 0.30
_refine_diff_density_max 0.139
_refine_diff_density_min -0.153
_refine_ls_extinction_method none
_refine_ls_goodness_of_fit_ref 0.814
_refine_ls_hydrogen_treatment mixed
_refine_ls_matrix_type full
_refine_ls_number_parameters 423
_refine_ls_number_reflns 6006
_refine_ls_number_restraints 0
_refine_ls_restrained_S_all 0.814
_refine_ls_R_factor_all 0.0619
_refine_ls_R_factor_gt 0.0336
_refine_ls_shift/su_max 0.001
_refine_ls_shift/su_mean 0.000
_refine_ls_structure_factor_coef Fsqd
_refine_ls_weighting_details 'calc w = 1/[\s^2^(Fo^2^)+(0.0300P)^2^+0.0000P] where P=(Fo^2^+2Fc^2^)/3'
_refine_ls_weighting_scheme calc
_refine_ls_wR_factor_gt 0.0663
_refine_ls_wR_factor_ref 0.0719
_reflns_number_gt 3934
_reflns_number_total 6006
_reflns_threshold_expression I>2\s(I)
_cod_data_source_file eg3169sup1.cif
_cod_data_source_block V
_cod_original_sg_symbol_H-M 'P 21/n'
_cod_database_code 2311817

loop_
_symmetry_equiv_pos_as_xyz
'x, y, z'
'-x+1/2, y+1/2, -z+1/2'
'-x, -y, -z'
'x-1/2, -y-1/2, z-1/2'

loop_
_atom_site_type_symbol
_atom_site_label
_atom_site_fract_x
_atom_site_fract_y
_atom_site_fract_z
_atom_site_U_iso_or_equiv
_atom_site_adp_type
_atom_site_calc_flag
_atom_site_refinement_flags
_atom_site_occupancy
_atom_site_symmetry_multiplicity
O O1 0.62400(6) 0.57831(10) 0.11953(6) 0.0469(3) Uani d . 1 1
N N1 0.72692(7) 0.71078(11) 0.10099(6) 0.0308(2) Uani d . 1 1
H H1 0.7817(10) 0.7148(15) 0.1000(8) 0.045(4) Uiso d . 1 1
N N2 0.67358(7) 0.80383(11) 0.06448(6) 0.0324(2) Uani d . 1 1
C C1 0.69633(8) 0.60124(13) 0.12687(7) 0.0314(3) Uani d . 1 1
C C2 0.70490(8) 0.91454(13) 0.05148(7) 0.0298(3) Uani d . 1 1
C C11 0.75907(8) 0.50953(13) 0.16759(7) 0.0307(3) Uani d . 1 1
C C12 0.83620(9) 0.54952(15) 0.20251(8) 0.0393(3) Uani d . 1 1
H H12 0.8513 0.6393 0.2008 0.047 Uiso calc R 1 1
C C13 0.89093(11) 0.45974(17) 0.23958(9) 0.0534(4) Uani d . 1 1
H H13 0.9437 0.4879 0.2629 0.064 Uiso calc R 1 1
C C14 0.86975(11) 0.32946(17) 0.24310(9) 0.0541(4) Uani d . 1 1
H H14 0.9078 0.2680 0.2687 0.065 Uiso calc R 1 1
C C15 0.79323(10) 0.28874(15) 0.20939(9) 0.0444(4) Uani d . 1 1
H H15 0.7783 0.1991 0.2120 0.053 Uiso calc R 1 1
C C16 0.73808(9) 0.37774(13) 0.17174(8) 0.0354(3) Uani d . 1 1
H H16 0.6854 0.3489 0.1485 0.042 Uiso calc R 1 1
C C21 0.79116(8) 0.95346(13) 0.07642(7) 0.0304(3) Uani d . 1 1
C C22 0.83542(9) 0.99480(13) 0.02559(8) 0.0371(3) Uani d . 1 1
H H22 0.8105 0.9962 -0.0249 0.044 Uiso calc R 1 1
C C23 0.91505(10) 1.03383(15) 0.04767(11) 0.0543(5) Uani d . 1 1
H H23 0.9452 1.0596 0.0124 0.065 Uiso calc R 1 1
C C24 0.95072(10) 1.03544(17) 0.12084(13) 0.0648(6) Uani d . 1 1
H H24 1.0054 1.0632 0.1361 0.078 Uiso calc R 1 1
C C25 0.90739(11) 0.99685(16) 0.17224(11) 0.0589(5) Uani d . 1 1
H H25 0.9322 0.9990 0.2228 0.071 Uiso calc R 1 1
C C26 0.82782(9) 0.95495(14) 0.15028(8) 0.0411(3) Uani d . 1 1
H H26 0.7983 0.9273 0.1857 0.049 Uiso calc R 1 1
C C31 0.64826(8) 1.01266(13) 0.00989(7) 0.0316(3) Uani d . 1 1
C C32 0.58138(8) 0.97448(15) -0.04322(7) 0.0367(3) Uani d . 1 1
H H32 0.5742 0.8847 -0.0571 0.044 Uiso calc R 1 1
C C33 0.52553(9) 1.06753(17) -0.07563(8) 0.0447(4) Uani d . 1 1
H H33 0.4800 1.0411 -0.1119 0.054 Uiso calc R 1 1
C C34 0.53502(9) 1.19852(17) -0.05601(9) 0.0475(4) Uani d . 1 1
H H34 0.4955 1.2613 -0.0775 0.057 Uiso calc R 1 1
C C35 0.60206(9) 1.23718(16) -0.00519(9) 0.0467(4) Uani d . 1 1
H H35 0.6093 1.3274 0.0078 0.056 Uiso calc R 1 1
C C36 0.65916(9) 1.14543(14) 0.02721(8) 0.0390(3) Uani d . 1 1
H H36 0.7060 1.1733 0.0614 0.047 Uiso calc R 1 1
O O1' 0.90552(6) 0.68520(10) 0.08764(5) 0.0353(2) Uani d . 1 1
N N1' 0.88923(7) 0.69785(12) -0.03585(6) 0.0316(2) Uani d . 1 1
H H1' 0.9113(10) 0.7140(15) -0.0722(9) 0.042(4) Uiso d . 1 1
N N2' 0.80623(6) 0.69018(11) -0.04685(6) 0.0311(2) Uani d . 1 1
C C1' 0.93512(8) 0.68921(13) 0.03332(7) 0.0296(3) Uani d . 1 1
C C2' 0.76632(8) 0.70836(13) -0.11272(7) 0.0289(3) Uani d . 1 1
C C11' 1.02467(8) 0.68440(13) 0.03825(7) 0.0297(3) Uani d . 1 1
C C12' 1.05980(8) 0.63562(13) -0.01757(8) 0.0341(3) Uani d . 1 1
H H12' 1.0263 0.6060 -0.0620 0.041 Uiso calc R 1 1
C C13' 1.14339(9) 0.63025(14) -0.00857(9) 0.0409(3) Uani d . 1 1
H H13' 1.1671 0.5967 -0.0467 0.049 Uiso calc R 1 1
C C14' 1.19216(9) 0.67368(15) 0.05569(9) 0.0437(4) Uani d . 1 1
H H14' 1.2495 0.6697 0.0618 0.052 Uiso calc R 1 1
C C15' 1.15805(9) 0.72292(16) 0.11120(8) 0.0439(4) Uani d . 1 1
H H15' 1.1919 0.7538 0.1551 0.053 Uiso calc R 1 1
C C16' 1.07451(9) 0.72726(15) 0.10285(8) 0.0379(3) Uani d . 1 1
H H16' 1.0512 0.7597 0.1415 0.045 Uiso calc R 1 1
C C21' 0.80575(8) 0.73981(13) -0.17535(7) 0.0299(3) Uani d . 1 1
C C22' 0.81780(9) 0.86896(15) -0.19420(8) 0.0386(3) Uani d . 1 1
H H22' 0.8003 0.9390 -0.1676 0.046 Uiso calc R 1 1
C C23' 0.85550(10) 0.89611(17) -0.25198(8) 0.0473(4) Uani d . 1 1
H H23' 0.8633 0.9848 -0.2649 0.057 Uiso calc R 1 1
C C24' 0.88139(9) 0.79596(19) -0.29035(8) 0.0501(4) Uani d . 1 1
H H24' 0.9074 0.8153 -0.3295 0.060 Uiso calc R 1 1
C C25' 0.86975(10) 0.66766(19) -0.27228(9) 0.0534(4) Uani d . 1 1
H H25' 0.8874 0.5982 -0.2992 0.064 Uiso calc R 1 1
C C26' 0.83210(9) 0.63906(16) -0.21469(8) 0.0424(4) Uani d . 1 1
H H26' 0.8244 0.5501 -0.2022 0.051 Uiso calc R 1 1
C C31' 0.67719(8) 0.69210(13) -0.12642(7) 0.0305(3) Uani d . 1 1
C C32' 0.64182(9) 0.61621(14) -0.07915(8) 0.0365(3) Uani d . 1 1
H H32' 0.6751 0.5761 -0.0376 0.044 Uiso calc R 1 1
C C33' 0.55860(9) 0.59899(16) -0.09240(9) 0.0439(4) Uani d . 1 1
H H33' 0.5350 0.5476 -0.0599 0.053 Uiso calc R 1 1
C C34' 0.50985(9) 0.65653(16) -0.15287(9) 0.0465(4) Uani d . 1 1
H H34' 0.4528 0.6438 -0.1621 0.056 Uiso calc R 1 1
C C35' 0.54356(9) 0.73232(16) -0.19987(8) 0.0431(4) Uani d . 1 1
H H35' 0.5097 0.7729 -0.2410 0.052 Uiso calc R 1 1
C C36' 0.62723(8) 0.74946(14) -0.18711(8) 0.0352(3) Uani d . 1 1
H H36' 0.6504 0.8006 -0.2200 0.042 Uiso calc R 1 1

loop_
_atom_site_aniso_label
_atom_site_aniso_U_11
_atom_site_aniso_U_22
_atom_site_aniso_U_33
_atom_site_aniso_U_12
_atom_site_aniso_U_13
_atom_site_aniso_U_23
O1 0.0321(6) 0.0400(6) 0.0700(7) -0.0007(4) 0.0140(5) 0.0101(5)
N1 0.0247(6) 0.0331(6) 0.0353(6) 0.0022(5) 0.0075(5) 0.0047(5)
N2 0.0287(6) 0.0350(6) 0.0340(6) 0.0041(5) 0.0078(5) 0.0033(5)
C1 0.0316(8) 0.0304(7) 0.0342(7) -0.0031(6) 0.0116(6) -0.0027(5)
C2 0.0312(7) 0.0315(7) 0.0287(7) 0.0006(6) 0.0106(5) 0.0001(5)
C11 0.0355(7) 0.0323(7) 0.0273(6) -0.0012(6) 0.0134(5) 0.0002(5)
C12 0.0434(8) 0.0404(8) 0.0332(7) -0.0064(7) 0.0055(6) 0.0056(6)
C13 0.0488(9) 0.0575(11) 0.0469(9) -0.0045(8) -0.0058(7) 0.0169(8)
C14 0.0543(10) 0.0519(11) 0.0530(10) 0.0093(8) 0.0041(8) 0.0174(8)
C15 0.0563(10) 0.0325(8) 0.0480(9) 0.0041(7) 0.0193(8) 0.0057(7)
C16 0.0390(8) 0.0321(8) 0.0386(7) -0.0011(6) 0.0161(6) -0.0015(6)
C21 0.0301(7) 0.0251(7) 0.0358(7) 0.0051(5) 0.0061(6) 0.0027(5)
C22 0.0354(8) 0.0302(7) 0.0474(8) 0.0035(6) 0.0127(6) 0.0059(6)
C23 0.0366(8) 0.0353(9) 0.0951(14) 0.0022(7) 0.0228(9) 0.0132(9)
C24 0.0318(9) 0.0389(10) 0.1135(17) -0.0035(7) -0.0079(10) 0.0097(10)
C25 0.0572(11) 0.0372(9) 0.0668(11) 0.0038(8) -0.0228(9) 0.0034(8)
C26 0.0471(9) 0.0324(8) 0.0398(8) 0.0042(6) -0.0003(7) 0.0040(6)
C31 0.0290(7) 0.0374(8) 0.0308(7) 0.0036(6) 0.0119(5) 0.0043(6)
C32 0.0323(7) 0.0488(9) 0.0311(7) 0.0003(6) 0.0116(6) 0.0020(6)
C33 0.0305(8) 0.0721(12) 0.0321(7) 0.0052(7) 0.0077(6) 0.0128(7)
C34 0.0380(8) 0.0595(11) 0.0486(9) 0.0164(8) 0.0169(7) 0.0223(8)
C35 0.0405(8) 0.0429(9) 0.0588(10) 0.0112(7) 0.0148(7) 0.0103(7)
C36 0.0339(8) 0.0384(8) 0.0448(8) 0.0033(6) 0.0083(6) 0.0033(6)
O1' 0.0326(5) 0.0431(6) 0.0319(5) 0.0020(4) 0.0107(4) 0.0034(4)
N1' 0.0254(6) 0.0412(7) 0.0299(6) 0.0000(5) 0.0094(5) 0.0044(5)
N2' 0.0263(6) 0.0341(6) 0.0338(6) -0.0011(5) 0.0085(5) 0.0005(5)
C1' 0.0301(7) 0.0269(7) 0.0327(7) 0.0001(5) 0.0085(6) 0.0033(5)
C2' 0.0301(7) 0.0279(7) 0.0300(7) 0.0002(5) 0.0093(5) -0.0005(5)
C11' 0.0299(7) 0.0274(7) 0.0326(7) 0.0009(5) 0.0083(5) 0.0056(5)
C12' 0.0351(8) 0.0310(7) 0.0374(7) 0.0002(6) 0.0104(6) 0.0002(6)
C13' 0.0373(8) 0.0389(8) 0.0511(9) 0.0035(7) 0.0199(7) 0.0019(7)
C14' 0.0282(8) 0.0473(9) 0.0564(9) 0.0025(6) 0.0110(7) 0.0111(7)
C15' 0.0322(8) 0.0566(10) 0.0399(8) -0.0008(7) 0.0012(6) 0.0059(7)
C16' 0.0341(7) 0.0469(9) 0.0325(7) 0.0029(6) 0.0067(6) 0.0052(6)
C21' 0.0225(6) 0.0382(8) 0.0284(6) -0.0013(5) 0.0037(5) 0.0025(5)
C22' 0.0387(8) 0.0406(8) 0.0364(8) -0.0030(6) 0.0074(6) 0.0029(6)
C23' 0.0455(9) 0.0559(10) 0.0392(8) -0.0128(8) 0.0059(7) 0.0147(7)
C24' 0.0371(9) 0.0819(13) 0.0339(8) -0.0042(8) 0.0134(7) 0.0094(8)
C25' 0.0494(10) 0.0705(12) 0.0461(9) 0.0073(8) 0.0229(8) -0.0038(8)
C26' 0.0435(9) 0.0438(9) 0.0432(8) 0.0033(7) 0.0168(7) 0.0003(7)
C31' 0.0291(7) 0.0316(7) 0.0321(7) -0.0015(6) 0.0095(5) -0.0063(6)
C32' 0.0351(8) 0.0397(8) 0.0369(8) -0.0047(6) 0.0125(6) -0.0047(6)
C33' 0.0373(8) 0.0503(9) 0.0488(9) -0.0099(7) 0.0199(7) -0.0078(7)
C34' 0.0284(7) 0.0607(10) 0.0525(10) -0.0072(7) 0.0131(7) -0.0163(8)
C35' 0.0295(7) 0.0573(10) 0.0407(8) 0.0060(7) 0.0032(6) -0.0083(7)
C36' 0.0315(7) 0.0406(8) 0.0344(7) 0.0006(6) 0.0091(6) -0.0038(6)

loop_
_atom_type_symbol
_atom_type_description
_atom_type_scat_dispersion_real
_atom_type_scat_dispersion_imag
_atom_type_scat_source
C C 0.0033 0.0016 'International Tables Vol C Tables 4.2.6.8 and 6.1.1.4'
H H 0.0000 0.0000 'International Tables Vol C Tables 4.2.6.8 and 6.1.1.4'
N N 0.0061 0.0033 'International Tables Vol C Tables 4.2.6.8 and 6.1.1.4'
O O 0.0106 0.0060 'International Tables Vol C Tables 4.2.6.8 and 6.1.1.4'

loop_
_geom_angle_atom_site_label_1
_geom_angle_atom_site_label_2
_geom_angle_atom_site_label_3
_geom_angle
C1 N1 N2 118.71(11)
C1 N1 H1 119.8(10)
N2 N1 H1 120.5(10)
C2 N2 N1 116.16(11)
O1 C1 N1 124.15(13)
O1 C1 C11 121.49(12)
N1 C1 C11 114.34(11)
N2 C2 C31 116.24(12)
N2 C2 C21 125.94(12)
C31 C2 C21 117.79(11)
C12 C11 C16 118.66(13)
C12 C11 C1 123.41(12)
C16 C11 C1 117.91(12)
C13 C12 C11 120.36(14)
C13 C12 H12 119.8
C11 C12 H12 119.8
C14 C13 C12 120.56(15)
C14 C13 H13 119.7
C12 C13 H13 119.7
C15 C14 C13 119.69(15)
C15 C14 H14 120.2
C13 C14 H14 120.2
C14 C15 C16 120.23(15)
C14 C15 H15 119.9
C16 C15 H15 119.9
C15 C16 C11 120.49(14)
C15 C16 H16 119.8
C11 C16 H16 119.8
C26 C21 C22 119.00(13)
C26 C21 C2 121.17(13)
C22 C21 C2 119.77(12)
C23 C22 C21 120.74(15)
C23 C22 H22 119.6
C21 C22 H22 119.6
C24 C23 C22 119.85(17)
C24 C23 H23 120.1
C22 C23 H23 120.1
C23 C24 C25 120.29(16)
C23 C24 H24 119.9
C25 C24 H24 119.9
C24 C25 C26 120.14(17)
C24 C25 H25 119.9
C26 C25 H25 119.9
C25 C26 C21 119.97(16)
C25 C26 H26 120.0
C21 C26 H26 120.0
C36 C31 C32 118.96(13)
C36 C31 C2 119.41(12)
C32 C31 C2 121.51(13)
C33 C32 C31 119.83(14)
C33 C32 H32 120.1
C31 C32 H32 120.1
C34 C33 C32 120.86(14)
C34 C33 H33 119.6
C32 C33 H33 119.6
C35 C34 C33 119.50(14)
C35 C34 H34 120.2
C33 C34 H34 120.2
C34 C35 C36 120.38(16)
C34 C35 H35 119.8
C36 C35 H35 119.8
C35 C36 C31 120.37(14)
C35 C36 H36 119.8
C31 C36 H36 119.8
C1' N1' N2' 119.77(11)
C1' N1' H1' 120.7(10)
N2' N1' H1' 119.4(10)
C2' N2' N1' 116.58(11)
O1' C1' N1' 122.72(12)
O1' C1' C11' 122.06(12)
N1' C1' C11' 115.22(11)
N2' C2' C31' 117.27(11)
N2' C2' C21' 123.38(11)
C31' C2' C21' 119.32(11)
C16' C11' C12' 119.18(13)
C16' C11' C1' 117.58(12)
C12' C11' C1' 123.21(12)
C13' C12' C11' 120.26(13)
C13' C12' H12' 119.9
C11' C12' H12' 119.9
C14' C13' C12' 119.97(14)
C14' C13' H13' 120.0
C12' C13' H13' 120.0
C13' C14' C15' 120.28(13)
C13' C14' H14' 119.9
C15' C14' H14' 119.9
C14' C15' C16' 120.03(14)
C14' C15' H15' 120.0
C16' C15' H15' 120.0
C15' C16' C11' 120.27(14)
C15' C16' H16' 119.9
C11' C16' H16' 119.9
C22' C21' C26' 118.99(13)
C22' C21' C2' 120.94(12)
C26' C21' C2' 120.06(12)
C21' C22' C23' 120.05(14)
C21' C22' H22' 120.0
C23' C22' H22' 120.0
C24' C23' C22' 120.47(15)
C24' C23' H23' 119.8
C22' C23' H23' 119.8
C23' C24' C25' 120.04(14)
C23' C24' H24' 120.0
C25' C24' H24' 120.0
C24' C25' C26' 120.11(16)
C24' C25' H25' 119.9
C26' C25' H25' 119.9
C21' C26' C25' 120.33(15)
C21' C26' H26' 119.8
C25' C26' H26' 119.8
C36' C31' C32' 118.77(12)
C36' C31' C2' 120.91(12)
C32' C31' C2' 120.31(12)
C33' C32' C31' 120.50(14)
C33' C32' H32' 119.7
C31' C32' H32' 119.7
C34' C33' C32' 120.03(14)
C34' C33' H33' 120.0
C32' C33' H33' 120.0
C35' C34' C33' 120.31(14)
C35' C34' H34' 119.8
C33' C34' H34' 119.8
C34' C35' C36' 119.97(15)
C34' C35' H35' 120.0
C36' C35' H35' 120.0
C35' C36' C31' 120.40(14)
C35' C36' H36' 119.8
C31' C36' H36' 119.8

loop_
_geom_bond_atom_site_label_1
_geom_bond_atom_site_label_2
_geom_bond_distance
O1 C1 1.2210(16)
N1 C1 1.3583(17)
N1 N2 1.3832(15)
N1 H1 0.930(17)
N2 C2 1.2880(17)
C1 C11 1.4937(19)
C2 C31 1.4837(18)
C2 C21 1.4853(19)
C11 C12 1.389(2)
C11 C16 1.3922(19)
C12 C13 1.377(2)
C12 H12 0.9500
C13 C14 1.377(2)
C13 H13 0.9500
C14 C15 1.376(2)
C14 H14 0.9500
C15 C16 1.380(2)
C15 H15 0.9500
C16 H16 0.9500
C21 C26 1.3899(19)
C21 C22 1.391(2)
C22 C23 1.378(2)
C22 H22 0.9500
C23 C24 1.374(3)
C23 H23 0.9500
C24 C25 1.380(3)
C24 H24 0.9500
C25 C26 1.386(2)
C25 H25 0.9500
C26 H26 0.9500
C31 C36 1.391(2)
C31 C32 1.3927(19)
C32 C33 1.382(2)
C32 H32 0.9500
C33 C34 1.382(2)
C33 H33 0.9500
C34 C35 1.373(2)
C34 H34 0.9500
C35 C36 1.386(2)
C35 H35 0.9500
C36 H36 0.9500
O1' C1' 1.2224(15)
N1' C1' 1.3637(17)
N1' N2' 1.3737(15)
N1' H1' 0.855(17)
N2' C2' 1.2871(16)
C1' C11' 1.4943(18)
C2' C31' 1.4803(18)
C2' C21' 1.4969(18)
C11' C16' 1.3892(19)
C11' C12' 1.3945(19)
C12' C13' 1.385(2)
C12' H12' 0.9500
C13' C14' 1.379(2)
C13' H13' 0.9500
C14' C15' 1.381(2)
C14' H14' 0.9500
C15' C16' 1.385(2)
C15' H15' 0.9500
C16' H16' 0.9500
C21' C22' 1.386(2)
C21' C26' 1.387(2)
C22' C23' 1.391(2)
C22' H22' 0.9500
C23' C24' 1.369(2)
C23' H23' 0.9500
C24' C25' 1.372(2)
C24' H24' 0.9500
C25' C26' 1.390(2)
C25' H25' 0.9500
C26' H26' 0.9500
C31' C36' 1.3918(19)
C31' C32' 1.3973(19)
C32' C33' 1.384(2)
C32' H32' 0.9500
C33' C34' 1.381(2)
C33' H33' 0.9500
C34' C35' 1.378(2)
C34' H34' 0.9500
C35' C36' 1.392(2)
C35' H35' 0.9500
C36' H36' 0.9500

loop_
_geom_hbond_atom_site_label_D
_geom_hbond_atom_site_label_H
_geom_hbond_atom_site_label_A
_geom_hbond_site_symmetry_A
_geom_hbond_distance_DH
_geom_hbond_distance_HA
_geom_hbond_distance_DA
_geom_hbond_angle_DHA
N1 H1 O1' . 0.930(17) 2.168(17) 3.0846(15) 168.5(14)
C12 H12 O1' . 0.95 2.52 2.9884(17) 110.7
C34 H34 O1 3_675 0.95 2.58 3.5238(18) 170.8

loop_
_geom_torsion_atom_site_label_1
_geom_torsion_atom_site_label_2
_geom_torsion_atom_site_label_3
_geom_torsion_atom_site_label_4
_geom_torsion
C1 N1 N2 C2 169.23(12)
N2 N1 C1 O1 0.6(2)
N2 N1 C1 C11 -178.00(11)
N1 N2 C2 C31 177.79(11)
N1 N2 C2 C21 -4.40(19)
O1 C1 C11 C12 -153.42(14)
N1 C1 C11 C12 25.25(19)
O1 C1 C11 C16 25.2(2)
N1 C1 C11 C16 -156.09(12)
C16 C11 C12 C13 0.9(2)
C1 C11 C12 C13 179.51(14)
C11 C12 C13 C14 -0.6(3)
C12 C13 C14 C15 -0.1(3)
C13 C14 C15 C16 0.5(3)
C14 C15 C16 C11 -0.2(2)
C12 C11 C16 C15 -0.5(2)
C1 C11 C16 C15 -179.22(13)
N2 C2 C21 C26 -58.02(19)
C31 C2 C21 C26 119.76(14)
N2 C2 C21 C22 124.86(15)
C31 C2 C21 C22 -57.36(17)
C26 C21 C22 C23 1.5(2)
C2 C21 C22 C23 178.70(13)
C21 C22 C23 C24 -1.8(2)
C22 C23 C24 C25 0.7(3)
C23 C24 C25 C26 0.7(3)
C24 C25 C26 C21 -0.9(2)
C22 C21 C26 C25 -0.2(2)
C2 C21 C26 C25 -177.34(13)
N2 C2 C31 C36 143.29(13)
C21 C2 C31 C36 -34.71(18)
N2 C2 C31 C32 -32.76(18)
C21 C2 C31 C32 149.24(13)
C36 C31 C32 C33 -2.5(2)
C2 C31 C32 C33 173.54(13)
C31 C32 C33 C34 -0.1(2)
C32 C33 C34 C35 1.9(2)
C33 C34 C35 C36 -1.1(2)
C34 C35 C36 C31 -1.5(2)
C32 C31 C36 C35 3.3(2)
C2 C31 C36 C35 -172.82(13)
C1' N1' N2' C2' 175.22(12)
N2' N1' C1' O1' -6.0(2)
N2' N1' C1' C11' 173.78(11)
N1' N2' C2' C31' 176.22(11)
N1' N2' C2' C21' -1.51(19)
O1' C1' C11' C16' -25.23(19)
N1' C1' C11' C16' 155.01(12)
O1' C1' C11' C12' 152.74(13)
N1' C1' C11' C12' -27.02(19)
C16' C11' C12' C13' -0.1(2)
C1' C11' C12' C13' -178.02(13)
C11' C12' C13' C14' -0.2(2)
C12' C13' C14' C15' -0.2(2)
C13' C14' C15' C16' 0.8(2)
C14' C15' C16' C11' -1.1(2)
C12' C11' C16' C15' 0.8(2)
C1' C11' C16' C15' 178.82(14)
N2' C2' C21' C22' -91.72(17)
C31' C2' C21' C22' 90.60(16)
N2' C2' C21' C26' 87.16(17)
C31' C2' C21' C26' -90.52(16)
C26' C21' C22' C23' 0.3(2)
C2' C21' C22' C23' 179.17(13)
C21' C22' C23' C24' -0.4(2)
C22' C23' C24' C25' 0.5(2)
C23' C24' C25' C26' -0.4(3)
C22' C21' C26' C25' -0.2(2)
C2' C21' C26' C25' -179.12(14)
C24' C25' C26' C21' 0.3(2)
N2' C2' C31' C36' 158.77(12)
C21' C2' C31' C36' -23.41(19)
N2' C2' C31' C32' -22.56(19)
C21' C2' C31' C32' 155.26(12)
C36' C31' C32' C33' -0.3(2)
C2' C31' C32' C33' -178.95(13)
C31' C32' C33' C34' 0.3(2)
C32' C33' C34' C35' -0.6(2)
C33' C34' C35' C36' 1.0(2)
C34' C35' C36' C31' -1.0(2)
C32' C31' C36' C35' 0.6(2)
C2' C31' C36' C35' 179.30(13)
